data_4302032
loop_
_publ_author_name
'Stephen T. Liddle'
'David P. Mills'
'Benedict M. Gardner'
'Jonathan McMaster'
'Cameron Jones'
'William D. Woodul'

_publ_section_title
;
A Heterobimetallic Gallyl Complex Containing an Unsupported Ga-Y Bond
;
_journal_name_full 'Inorganic Chemistry'
_journal_page_first 3520
_journal_page_last 3522
_journal_paper_doi 10.1021/ic900278t
_journal_volume 48
_journal_year 2009
_chemical_formula_moiety 'C39 H55 I2 N2 O2 P2 Si2 Y'
_chemical_formula_sum 'C39 H55 I2 N2 O2 P2 Si2 Y'
_chemical_formula_weight 1044.68
_chemical_name_systematic
;
 ?
;
_space_group_IT_number 14
_symmetry_cell_setting monoclinic
_symmetry_space_group_name_Hall '-P 2ybc'
_symmetry_space_group_name_H-M 'P 1 21/c 1'
_atom_sites_solution_hydrogens 'geom, Me from difmap'
_atom_sites_solution_primary direct
_atom_sites_solution_secondary difmap
_audit_creation_method 'enCIFer editing of SHELXL97 CIF output'
_cell_angle_alpha 90.00
_cell_angle_beta 99.425(2)
_cell_angle_gamma 90.00
_cell_formula_units_Z 4
_cell_length_a 16.213(2)
_cell_length_b 19.537(3)
_cell_length_c 14.275(2)
_cell_measurement_reflns_used 13403
_cell_measurement_temperature 150(2)
_cell_measurement_theta_max 27.48
_cell_measurement_theta_min 2.33
_cell_volume 4460.6(11)
_computing_cell_refinement 'Bruker SAINT version 6.36a (Bruker, 2000)'
_computing_data_collection 'Bruker SMART version 5.625 (Bruker, 2001)'
_computing_data_reduction 'Bruker SAINT; Bruker SHELXTL (Bruker, 2001)'
_computing_molecular_graphics 'Bruker SHELXTL'
_computing_publication_material 'enCIFer(Allen et al.,2004);PLATON(Spek,2003)'
_computing_structure_refinement 'SHELXL-97 (Sheldrick, 1997)'
_computing_structure_solution 'Bruker SHELXTL'
_diffrn_ambient_temperature 150(2)
_diffrn_measured_fraction_theta_full 0.996
_diffrn_measured_fraction_theta_max 0.996
_diffrn_measurement_device_type 'Bruker SMART APEX CCD diffractometer'
_diffrn_measurement_method '\w rotation with narrow frames'
_diffrn_radiation_monochromator graphite
_diffrn_radiation_source 'normal-focus sealed tube'
_diffrn_radiation_type MoK\a
_diffrn_radiation_wavelength 0.71073
_diffrn_reflns_av_R_equivalents 0.0299
_diffrn_reflns_av_sigmaI/netI 0.0286
_diffrn_reflns_limit_h_max 20
_diffrn_reflns_limit_h_min -21
_diffrn_reflns_limit_k_max 25
_diffrn_reflns_limit_k_min -25
_diffrn_reflns_limit_l_max 18
_diffrn_reflns_limit_l_min -18
_diffrn_reflns_number 38233
_diffrn_reflns_theta_full 27.52
_diffrn_reflns_theta_max 27.52
_diffrn_reflns_theta_min 2.32
_diffrn_standards_decay_% 0
_diffrn_standards_number 0
_exptl_absorpt_coefficient_mu 2.851
_exptl_absorpt_correction_T_max 0.56
_exptl_absorpt_correction_T_min 0.34
_exptl_absorpt_correction_type multi-scan
_exptl_absorpt_process_details '(SADABS; Bruker, 2001)'
_exptl_crystal_colour colourless
_exptl_crystal_density_diffrn 1.556
_exptl_crystal_density_method 'not measured'
_exptl_crystal_description block
_exptl_crystal_F_000 2088
_exptl_crystal_size_max 0.42
_exptl_crystal_size_mid 0.38
_exptl_crystal_size_min 0.20
_refine_diff_density_max 0.853
_refine_diff_density_min -0.306
_refine_diff_density_rms 0.086
_refine_ls_extinction_method none
_refine_ls_goodness_of_fit_ref 1.030
_refine_ls_hydrogen_treatment constr
_refine_ls_matrix_type full
_refine_ls_number_parameters 475
_refine_ls_number_reflns 10225
_refine_ls_number_restraints 2
_refine_ls_restrained_S_all 1.031
_refine_ls_R_factor_all 0.0358
_refine_ls_R_factor_gt 0.0263
_refine_ls_shift/su_max 0.002
_refine_ls_shift/su_mean 0.000
_refine_ls_structure_factor_coef Fsqd
_refine_ls_weighting_details 'calc w=1/[\s^2^(Fo^2^)+(0.0333P)^2^+1.2581P] where P=(Fo^2^+2Fc^2^)/3'
_refine_ls_weighting_scheme calc
_refine_ls_wR_factor_gt 0.0608
_refine_ls_wR_factor_ref 0.0643
_reflns_number_gt 8573
_reflns_number_total 10225
_reflns_threshold_expression I>2\s(I)
_cod_data_source_file ic900278t_si_003_1.cif
_cod_data_source_block 9
_cod_depositor_comments
;
The following automatic conversions were performed:
'_symmetry_cell_setting' value 'Monoclinic' changed to 'monoclinic'
according to '/home/saulius/struct/CIF-dictionaries/cif_core.dic'
dictionary named 'cif_core.dic' version 2.4.1 from 2010-06-29.

Automatic conversion script
Id: cif_fix_enum 1527 2010-12-29 10:47:43Z saulius 
;
_cod_original_cell_volume 4460.4(11)
_cod_original_sg_symbol_H-M 'P 21/c'
_cod_database_code 4302032

loop_
_symmetry_equiv_pos_as_xyz
'x, y, z'
'-x, y+1/2, -z+1/2'
'-x, -y, -z'
'x, -y-1/2, z-1/2'

loop_
_atom_site_label
_atom_site_type_symbol
_atom_site_fract_x
_atom_site_fract_y
_atom_site_fract_z
_atom_site_U_iso_or_equiv
_atom_site_adp_type
_atom_site_occupancy
_atom_site_symmetry_multiplicity
_atom_site_calc_flag
_atom_site_refinement_flags
_atom_site_disorder_assembly
_atom_site_disorder_group
Y1 Y 0.199164(13) 0.398319(10) 0.692239(15) 0.01684(5) Uani 1 1 d . . .
I1 I 0.012547(10) 0.389153(9) 0.688882(13) 0.03205(5) Uani 1 1 d . A .
I2 I 0.233667(10) 0.250285(7) 0.734658(12) 0.02766(5) Uani 1 1 d . A .
C1 C 0.22847(13) 0.52878(10) 0.68347(15) 0.0162(4) Uani 1 1 d . A .
H1A H 0.1850 0.5569 0.6428 0.019 Uiso 1 1 calc R . .
N1 N 0.33311(11) 0.42656(9) 0.65459(13) 0.0173(4) Uani 1 1 d . A .
N2 N 0.22411(11) 0.45289(9) 0.84063(12) 0.0171(4) Uani 1 1 d . A .
P1 P 0.31754(3) 0.50664(3) 0.63411(4) 0.01606(11) Uani 1 1 d . . .
P2 P 0.22792(3) 0.53075(3) 0.80594(4) 0.01527(11) Uani 1 1 d . . .
C2 C 0.29045(14) 0.52750(12) 0.50898(15) 0.0205(5) Uani 1 1 d . A .
C3 C 0.25230(16) 0.58952(13) 0.47831(18) 0.0277(5) Uani 1 1 d . . .
H3A H 0.2424 0.6231 0.5233 0.033 Uiso 1 1 calc R A .
C4 C 0.22896(18) 0.60178(15) 0.3818(2) 0.0389(7) Uani 1 1 d . A .
H4A H 0.2033 0.6440 0.3609 0.047 Uiso 1 1 calc R . .
C5 C 0.24278(18) 0.55319(17) 0.31601(19) 0.0427(7) Uani 1 1 d . . .
H5A H 0.2263 0.5619 0.2501 0.051 Uiso 1 1 calc R A .
C6 C 0.28025(17) 0.49226(16) 0.34562(18) 0.0372(6) Uani 1 1 d . A .
H6A H 0.2898 0.4590 0.3001 0.045 Uiso 1 1 calc R . .
C7 C 0.30417(15) 0.47901(13) 0.44139(17) 0.0268(5) Uani 1 1 d . . .
H7A H 0.3301 0.4367 0.4613 0.032 Uiso 1 1 calc R A .
C8 C 0.41146(14) 0.55600(11) 0.67737(16) 0.0198(4) Uani 1 1 d . A .
C9 C 0.46376(14) 0.53346(12) 0.75882(17) 0.0235(5) Uani 1 1 d . . .
H9A H 0.4499 0.4932 0.7902 0.028 Uiso 1 1 calc R A .
C10 C 0.53599(15) 0.56942(14) 0.79443(19) 0.0316(6) Uani 1 1 d . A .
H10A H 0.5714 0.5539 0.8500 0.038 Uiso 1 1 calc R . .
C11 C 0.55623(17) 0.62816(15) 0.7485(2) 0.0373(7) Uani 1 1 d . . .
H11A H 0.6058 0.6527 0.7725 0.045 Uiso 1 1 calc R A .
C12 C 0.50464(17) 0.65089(14) 0.6682(2) 0.0352(6) Uani 1 1 d . A .
H12A H 0.5185 0.6913 0.6372 0.042 Uiso 1 1 calc R . .
C13 C 0.43252(16) 0.61500(12) 0.63243(17) 0.0260(5) Uani 1 1 d . . .
H13A H 0.3973 0.6309 0.5769 0.031 Uiso 1 1 calc R A .
C14 C 0.31624(13) 0.57845(11) 0.87052(15) 0.0183(4) Uani 1 1 d . A .
C15 C 0.36778(14) 0.55009(12) 0.94799(16) 0.0222(5) Uani 1 1 d . . .
H15A H 0.3586 0.5044 0.9665 0.027 Uiso 1 1 calc R A .
C16 C 0.43276(15) 0.58797(13) 0.99888(17) 0.0276(5) Uani 1 1 d . A .
H16A H 0.4674 0.5682 1.0522 0.033 Uiso 1 1 calc R . .
C17 C 0.44691(16) 0.65411(13) 0.97199(18) 0.0301(6) Uani 1 1 d . . .
H17A H 0.4899 0.6806 1.0082 0.036 Uiso 1 1 calc R A .
C18 C 0.39870(15) 0.68195(12) 0.89238(18) 0.0285(5) Uani 1 1 d . A .
H18A H 0.4097 0.7271 0.8729 0.034 Uiso 1 1 calc R . .
C19 C 0.33417(15) 0.64414(11) 0.84076(17) 0.0237(5) Uani 1 1 d . . .
H19A H 0.3021 0.6630 0.7851 0.028 Uiso 1 1 calc R A .
C20 C 0.13595(14) 0.57919(11) 0.82323(15) 0.0198(4) Uani 1 1 d . A .
C21 C 0.07003(15) 0.54479(14) 0.85339(19) 0.0310(6) Uani 1 1 d . . .
H21A H 0.0736 0.4968 0.8641 0.037 Uiso 1 1 calc R A .
C22 C -0.00119(18) 0.58017(17) 0.8680(2) 0.0444(7) Uani 1 1 d . A .
H22A H -0.0459 0.5563 0.8889 0.053 Uiso 1 1 calc R . .
C23 C -0.00737(18) 0.64953(16) 0.8523(2) 0.0413(7) Uani 1 1 d . . .
H23A H -0.0559 0.6735 0.8630 0.050 Uiso 1 1 calc R A .
C24 C 0.05672(17) 0.68400(14) 0.82130(19) 0.0373(6) Uani 1 1 d . A .
H24A H 0.0522 0.7319 0.8099 0.045 Uiso 1 1 calc R . .
C25 C 0.12821(16) 0.64939(13) 0.80646(19) 0.0307(6) Uani 1 1 d . . .
H25A H 0.1722 0.6737 0.7847 0.037 Uiso 1 1 calc R A .
Si1 Si 0.41922(4) 0.37562(3) 0.64218(5) 0.01987(13) Uani 1 1 d . . .
C26 C 0.50549(15) 0.42118(13) 0.59539(19) 0.0303(6) Uani 1 1 d . A .
H26A H 0.5297 0.4560 0.6412 0.045 Uiso 1 1 calc R . .
H26B H 0.4831 0.4432 0.5348 0.045 Uiso 1 1 calc R . .
H26C H 0.5488 0.3882 0.5856 0.045 Uiso 1 1 calc R . .
C27 C 0.38602(16) 0.30452(12) 0.55729(18) 0.0292(5) Uani 1 1 d . A .
H27A H 0.3688 0.3233 0.4934 0.044 Uiso 1 1 calc R . .
H27B H 0.3389 0.2800 0.5769 0.044 Uiso 1 1 calc R . .
H27C H 0.4328 0.2728 0.5569 0.044 Uiso 1 1 calc R . .
C28 C 0.46365(16) 0.33763(13) 0.75933(18) 0.0312(6) Uani 1 1 d . A .
H28A H 0.4947 0.3728 0.7996 0.047 Uiso 1 1 calc R . .
H28B H 0.5014 0.3000 0.7499 0.047 Uiso 1 1 calc R . .
H28C H 0.4182 0.3201 0.7901 0.047 Uiso 1 1 calc R . .
Si2 Si 0.22200(4) 0.41403(3) 0.95042(4) 0.02138(13) Uani 1 1 d . . .
C29 C 0.13223(17) 0.35393(13) 0.94290(18) 0.0311(6) Uani 1 1 d . A .
H29A H 0.1348 0.3207 0.8920 0.047 Uiso 1 1 calc R . .
H29B H 0.0798 0.3797 0.9293 0.047 Uiso 1 1 calc R . .
H29C H 0.1349 0.3297 1.0034 0.047 Uiso 1 1 calc R . .
C30 C 0.31950(17) 0.36285(13) 0.98292(18) 0.0330(6) Uani 1 1 d . A .
H30A H 0.3203 0.3258 0.9368 0.050 Uiso 1 1 calc R . .
H30B H 0.3212 0.3433 1.0465 0.050 Uiso 1 1 calc R . .
H30C H 0.3682 0.3925 0.9826 0.050 Uiso 1 1 calc R . .
C31 C 0.21246(17) 0.47518(13) 1.04972(18) 0.0312(6) Uani 1 1 d . A .
H31A H 0.1650 0.5059 1.0302 0.047 Uiso 1 1 calc R . .
H31B H 0.2639 0.5022 1.0646 0.047 Uiso 1 1 calc R . .
H31C H 0.2035 0.4494 1.1061 0.047 Uiso 1 1 calc R . .
O1 O 0.15461(10) 0.40005(8) 0.52762(11) 0.0244(4) Uani 0.50 1 d P A 1
C32 C 0.1533(2) 0.33821(15) 0.4712(2) 0.0446(8) Uani 0.50 1 d P A 1
H32A H 0.1908 0.3432 0.4234 0.054 Uiso 0.50 1 calc PR A 1
H32B H 0.1724 0.2986 0.5123 0.054 Uiso 0.50 1 calc PR A 1
C33 C 0.0689(5) 0.3281(4) 0.4252(5) 0.0362(17) Uani 0.50 1 d P A 1
H33A H 0.0378 0.2993 0.4645 0.043 Uiso 0.50 1 calc PR A 1
H33B H 0.0673 0.3061 0.3625 0.043 Uiso 0.50 1 calc PR A 1
C34 C 0.03065(18) 0.40289(15) 0.4137(2) 0.0416(7) Uani 0.50 1 d P A 1
H34A H 0.0226 0.4176 0.3465 0.050 Uiso 0.50 1 calc PR A 1
H34B H -0.0238 0.4047 0.4364 0.050 Uiso 0.50 1 calc PR A 1
C35 C 0.09460(15) 0.44783(13) 0.47451(17) 0.0283(5) Uani 0.50 1 d P A 1
H35A H 0.1227 0.4784 0.4343 0.034 Uiso 0.50 1 calc PR A 1
H35B H 0.0676 0.4762 0.5184 0.034 Uiso 0.50 1 calc PR A 1
O1A O 0.15461(10) 0.40005(8) 0.52762(11) 0.0244(4) Uani 0.50 1 d P A 2
C32A C 0.1533(2) 0.33821(15) 0.4712(2) 0.0446(8) Uani 0.50 1 d P A 2
H32C H 0.1432 0.2977 0.5094 0.054 Uiso 0.50 1 calc PR A 2
H32D H 0.2074 0.3321 0.4486 0.054 Uiso 0.50 1 calc PR A 2
C33A C 0.0840(6) 0.3463(4) 0.3886(5) 0.045(2) Uani 0.50 1 d P A 2
H33C H 0.1068 0.3577 0.3303 0.054 Uiso 0.50 1 calc PR A 2
H33D H 0.0513 0.3035 0.3775 0.054 Uiso 0.50 1 calc PR A 2
C34A C 0.03065(18) 0.40289(15) 0.4137(2) 0.0416(7) Uani 0.50 1 d P A 2
H34C H -0.0122 0.3860 0.4501 0.050 Uiso 0.50 1 calc PR A 2
H34D H 0.0029 0.4275 0.3565 0.050 Uiso 0.50 1 calc PR A 2
C35A C 0.09460(15) 0.44783(13) 0.47451(17) 0.0283(5) Uani 0.50 1 d P A 2
H35C H 0.1227 0.4784 0.4343 0.034 Uiso 0.50 1 calc PR A 2
H35D H 0.0676 0.4762 0.5184 0.034 Uiso 0.50 1 calc PR A 2
O2 O 0.22426(14) 0.78039(11) 1.13223(17) 0.0528(6) Uani 0.50 1 d P B 1
C36 C 0.2830(6) 0.7247(5) 1.1464(6) 0.046(2) Uani 0.50 1 d P B 1
H36A H 0.2929 0.7104 1.2139 0.055 Uiso 0.50 1 calc PR B 1
H36B H 0.3370 0.7386 1.1285 0.055 Uiso 0.50 1 calc PR B 1
C37 C 0.2458(3) 0.66820(17) 1.0855(3) 0.0643(10) Uani 0.50 1 d P B 1
H37A H 0.2670 0.6233 1.1110 0.077 Uiso 0.50 1 calc PR B 1
H37B H 0.2571 0.6732 1.0198 0.077 Uiso 0.50 1 calc PR B 1
C38 C 0.1549(2) 0.67633(18) 1.0898(2) 0.0562(9) Uani 0.50 1 d P B 1
H38A H 0.1405 0.6562 1.1486 0.067 Uiso 0.50 1 calc PR B 1
H38B H 0.1198 0.6550 1.0341 0.067 Uiso 0.50 1 calc PR B 1
C39 C 0.1450(2) 0.75344(19) 1.0887(3) 0.0624(10) Uani 0.50 1 d P B 1
H39A H 0.1301 0.7704 1.0228 0.075 Uiso 0.50 1 calc PR B 1
H39B H 0.1006 0.7673 1.1250 0.075 Uiso 0.50 1 calc PR B 1
O2A O 0.22426(14) 0.78039(11) 1.13223(17) 0.0528(6) Uani 0.50 1 d PD C 2
C36A C 0.2840(6) 0.7365(4) 1.1029(7) 0.056(3) Uani 0.50 1 d PD C 2
H36C H 0.3341 0.7337 1.1528 0.067 Uiso 0.50 1 calc PR C 2
H36D H 0.3013 0.7542 1.0442 0.067 Uiso 0.50 1 calc PR C 2
C37A C 0.2458(3) 0.66820(17) 1.0855(3) 0.0643(10) Uani 0.50 1 d PD C 2
H37C H 0.2718 0.6354 1.1345 0.077 Uiso 0.50 1 calc PR C 2
H37D H 0.2537 0.6509 1.0224 0.077 Uiso 0.50 1 calc PR C 2
C38A C 0.1549(2) 0.67633(18) 1.0898(2) 0.0562(9) Uani 0.50 1 d P C 2
H38C H 0.1405 0.6562 1.1486 0.067 Uiso 0.50 1 calc PR C 2
H38D H 0.1198 0.6550 1.0341 0.067 Uiso 0.50 1 calc PR C 2
C39A C 0.1450(2) 0.75344(19) 1.0887(3) 0.0624(10) Uani 0.50 1 d P C 2
H39C H 0.1301 0.7704 1.0228 0.075 Uiso 0.50 1 calc PR C 2
H39D H 0.1006 0.7673 1.1250 0.075 Uiso 0.50 1 calc PR C 2

loop_
_atom_site_aniso_label
_atom_site_aniso_U_11
_atom_site_aniso_U_22
_atom_site_aniso_U_33
_atom_site_aniso_U_23
_atom_site_aniso_U_13
_atom_site_aniso_U_12
Y1 0.01579(11) 0.01445(10) 0.01978(11) -0.00153(8) 0.00143(8) -0.00153(8)
I1 0.01732(8) 0.03767(10) 0.04069(10) 0.00056(7) 0.00340(7) -0.00415(6)
I2 0.02963(9) 0.01664(8) 0.03769(10) 0.00209(6) 0.00840(7) 0.00119(6)
C1 0.0148(10) 0.0167(10) 0.0164(10) -0.0003(8) 0.0007(8) 0.0005(8)
N1 0.0161(9) 0.0162(9) 0.0194(9) -0.0006(7) 0.0027(7) 0.0006(7)
N2 0.0189(9) 0.0157(9) 0.0166(9) 0.0008(7) 0.0030(7) -0.0001(7)
P1 0.0161(3) 0.0157(3) 0.0163(3) -0.0001(2) 0.0023(2) -0.0007(2)
P2 0.0148(3) 0.0140(3) 0.0167(3) -0.0006(2) 0.0016(2) 0.0005(2)
C2 0.0179(11) 0.0254(12) 0.0182(11) 0.0029(9) 0.0032(9) -0.0019(9)
C3 0.0281(13) 0.0289(13) 0.0265(13) 0.0065(10) 0.0056(10) -0.0006(10)
C4 0.0357(16) 0.0439(17) 0.0355(15) 0.0178(13) 0.0013(12) 0.0047(12)
C5 0.0389(16) 0.066(2) 0.0219(14) 0.0112(13) 0.0013(12) 0.0049(14)
C6 0.0348(15) 0.0566(18) 0.0204(13) -0.0060(12) 0.0048(11) 0.0005(13)
C7 0.0243(12) 0.0330(13) 0.0228(12) -0.0013(10) 0.0034(10) 0.0005(10)
C8 0.0182(11) 0.0195(11) 0.0232(11) -0.0055(9) 0.0080(9) -0.0026(8)
C9 0.0194(11) 0.0237(12) 0.0274(12) -0.0045(9) 0.0036(9) -0.0025(9)
C10 0.0213(12) 0.0372(14) 0.0350(14) -0.0103(11) 0.0004(11) -0.0026(10)
C11 0.0275(14) 0.0439(16) 0.0420(16) -0.0190(13) 0.0097(12) -0.0198(12)
C12 0.0413(16) 0.0306(14) 0.0376(15) -0.0083(11) 0.0183(13) -0.0165(12)
C13 0.0311(13) 0.0225(12) 0.0255(12) -0.0030(9) 0.0083(10) -0.0060(10)
C14 0.0178(11) 0.0190(11) 0.0181(11) -0.0030(8) 0.0025(9) -0.0016(8)
C15 0.0210(11) 0.0219(11) 0.0235(12) 0.0012(9) 0.0030(9) -0.0029(9)
C16 0.0246(13) 0.0353(14) 0.0206(12) 0.0000(10) -0.0029(10) -0.0042(10)
C17 0.0268(13) 0.0320(14) 0.0299(13) -0.0079(11) 0.0002(11) -0.0099(10)
C18 0.0281(13) 0.0211(12) 0.0361(14) -0.0025(10) 0.0043(11) -0.0068(10)
C19 0.0254(12) 0.0191(11) 0.0257(12) 0.0002(9) 0.0017(10) -0.0006(9)
C20 0.0194(11) 0.0208(11) 0.0188(11) -0.0041(8) 0.0017(9) 0.0030(9)
C21 0.0226(13) 0.0330(14) 0.0389(15) 0.0031(11) 0.0093(11) 0.0045(10)
C22 0.0258(14) 0.058(2) 0.0522(19) 0.0057(15) 0.0160(13) 0.0081(13)
C23 0.0324(15) 0.0576(19) 0.0344(15) -0.0001(13) 0.0067(12) 0.0266(14)
C24 0.0402(16) 0.0325(14) 0.0370(15) -0.0042(12) -0.0003(12) 0.0186(12)
C25 0.0296(13) 0.0245(13) 0.0380(15) 0.0007(11) 0.0056(11) 0.0072(10)
Si1 0.0168(3) 0.0193(3) 0.0235(3) -0.0027(2) 0.0032(2) 0.0017(2)
C26 0.0226(13) 0.0315(13) 0.0385(15) -0.0054(11) 0.0098(11) -0.0011(10)
C27 0.0294(13) 0.0242(12) 0.0351(14) -0.0083(10) 0.0079(11) 0.0016(10)
C28 0.0284(13) 0.0287(13) 0.0340(14) 0.0010(11) -0.0024(11) 0.0057(11)
Si2 0.0276(3) 0.0181(3) 0.0189(3) 0.0018(2) 0.0050(3) -0.0020(3)
C29 0.0408(15) 0.0257(13) 0.0288(13) 0.0024(10) 0.0119(11) -0.0104(11)
C30 0.0417(16) 0.0236(13) 0.0303(14) 0.0050(10) -0.0044(12) 0.0042(11)
C31 0.0382(15) 0.0305(13) 0.0264(13) -0.0034(10) 0.0101(11) -0.0057(11)
O1 0.0231(9) 0.0253(9) 0.0222(8) -0.0035(7) -0.0042(7) 0.0033(7)
C32 0.0545(19) 0.0367(16) 0.0354(15) -0.0157(12) -0.0145(14) 0.0186(14)
C33 0.043(4) 0.023(3) 0.036(5) -0.006(3) -0.013(3) 0.004(3)
C34 0.0350(16) 0.0400(16) 0.0427(17) -0.0078(13) -0.0145(13) 0.0092(12)
C35 0.0267(13) 0.0276(13) 0.0279(13) 0.0024(10) -0.0039(10) 0.0018(10)
O1A 0.0231(9) 0.0253(9) 0.0222(8) -0.0035(7) -0.0042(7) 0.0033(7)
C32A 0.0545(19) 0.0367(16) 0.0354(15) -0.0157(12) -0.0145(14) 0.0186(14)
C33A 0.050(5) 0.047(5) 0.030(4) -0.010(3) -0.015(3) 0.016(4)
C34A 0.0350(16) 0.0400(16) 0.0427(17) -0.0078(13) -0.0145(13) 0.0092(12)
C35A 0.0267(13) 0.0276(13) 0.0279(13) 0.0024(10) -0.0039(10) 0.0018(10)
O2 0.0569(14) 0.0357(12) 0.0641(15) -0.0168(11) 0.0044(12) 0.0037(10)
C36 0.041(4) 0.040(4) 0.056(6) -0.007(4) 0.007(4) 0.000(3)
C37 0.084(3) 0.0362(18) 0.082(3) -0.0130(18) 0.042(2) -0.0042(18)
C38 0.064(2) 0.052(2) 0.051(2) 0.0000(16) 0.0048(17) -0.0151(17)
C39 0.061(2) 0.065(2) 0.057(2) -0.0109(18) -0.0025(18) 0.0086(18)
O2A 0.0569(14) 0.0357(12) 0.0641(15) -0.0168(11) 0.0044(12) 0.0037(10)
C36A 0.062(5) 0.037(4) 0.072(7) -0.008(4) 0.020(6) 0.008(4)
C37A 0.084(3) 0.0362(18) 0.082(3) -0.0130(18) 0.042(2) -0.0042(18)
C38A 0.064(2) 0.052(2) 0.051(2) 0.0000(16) 0.0048(17) -0.0151(17)
C39A 0.061(2) 0.065(2) 0.057(2) -0.0109(18) -0.0025(18) 0.0086(18)

loop_
_atom_type_symbol
_atom_type_description
_atom_type_scat_dispersion_real
_atom_type_scat_dispersion_imag
_atom_type_scat_source
C C 0.0033 0.0016 'International Tables Vol C Tables 4.2.6.8 and 6.1.1.4'
H H 0.0000 0.0000 'International Tables Vol C Tables 4.2.6.8 and 6.1.1.4'
N N 0.0061 0.0033 'International Tables Vol C Tables 4.2.6.8 and 6.1.1.4'
O O 0.0106 0.0060 'International Tables Vol C Tables 4.2.6.8 and 6.1.1.4'
Si Si 0.0817 0.0704 'International Tables Vol C Tables 4.2.6.8 and 6.1.1.4'
P P 0.1023 0.0942 'International Tables Vol C Tables 4.2.6.8 and 6.1.1.4'
Y Y -2.7962 3.5667 'International Tables Vol C Tables 4.2.6.8 and 6.1.1.4'
I I -0.4742 1.8119 'International Tables Vol C Tables 4.2.6.8 and 6.1.1.4'

loop_
_geom_angle_atom_site_label_1
_geom_angle_atom_site_label_2
_geom_angle_atom_site_label_3
_geom_angle
_geom_angle_site_symmetry_1
_geom_angle_site_symmetry_3
_geom_angle_publ_flag
O1 Y1 N2 151.41(6) . . ?
O1 Y1 N1 85.02(6) . . ?
N2 Y1 N1 93.99(6) . . ?
O1 Y1 C1 88.07(6) . . ?
N2 Y1 C1 65.93(6) . . ?
N1 Y1 C1 65.30(6) . . ?
O1 Y1 I2 103.53(4) . . ?
N2 Y1 I2 104.94(4) . . ?
N1 Y1 I2 97.03(4) . . ?
C1 Y1 I2 158.27(5) . . ?
O1 Y1 I1 80.88(4) . . ?
N2 Y1 I1 93.74(4) . . ?
N1 Y1 I1 162.87(4) . . ?
C1 Y1 I1 104.34(5) . . ?
I2 Y1 I1 95.711(8) . . ?
P2 C1 P1 122.93(12) . . ?
P2 C1 Y1 86.71(8) . . ?
P1 C1 Y1 86.95(8) . . ?
P1 N1 Si1 129.92(11) . . ?
P1 N1 Y1 98.32(8) . . ?
Si1 N1 Y1 131.54(9) . . ?
P2 N2 Si2 134.15(11) . . ?
P2 N2 Y1 99.32(8) . . ?
Si2 N2 Y1 125.92(9) . . ?
N1 P1 C1 106.34(10) . . ?
N1 P1 C2 113.83(10) . . ?
C1 P1 C2 104.86(10) . . ?
N1 P1 C8 110.88(10) . . ?
C1 P1 C8 115.39(10) . . ?
C2 P1 C8 105.60(10) . . ?
N2 P2 C1 107.11(10) . . ?
N2 P2 C20 112.21(10) . . ?
C1 P2 C20 106.60(10) . . ?
N2 P2 C14 113.25(10) . . ?
C1 P2 C14 112.56(10) . . ?
C20 P2 C14 105.00(10) . . ?
C7 C2 C3 119.0(2) . . ?
C7 C2 P1 119.19(18) . . ?
C3 C2 P1 121.76(18) . . ?
C4 C3 C2 119.7(2) . . ?
C5 C4 C3 120.6(3) . . ?
C6 C5 C4 120.0(2) . . ?
C5 C6 C7 120.4(3) . . ?
C6 C7 C2 120.4(2) . . ?
C13 C8 C9 119.1(2) . . ?
C13 C8 P1 122.52(18) . . ?
C9 C8 P1 118.42(17) . . ?
C10 C9 C8 120.5(2) . . ?
C11 C10 C9 119.7(3) . . ?
C12 C11 C10 120.1(2) . . ?
C11 C12 C13 120.3(2) . . ?
C12 C13 C8 120.4(2) . . ?
C15 C14 C19 118.7(2) . . ?
C15 C14 P2 121.24(17) . . ?
C19 C14 P2 120.01(17) . . ?
C14 C15 C16 120.6(2) . . ?
C17 C16 C15 120.0(2) . . ?
C16 C17 C18 120.1(2) . . ?
C17 C18 C19 120.2(2) . . ?
C18 C19 C14 120.2(2) . . ?
C21 C20 C25 118.5(2) . . ?
C21 C20 P2 118.71(17) . . ?
C25 C20 P2 122.80(18) . . ?
C20 C21 C22 120.4(2) . . ?
C23 C22 C21 120.4(3) . . ?
C24 C23 C22 119.8(2) . . ?
C23 C24 C25 120.4(3) . . ?
C24 C25 C20 120.5(2) . . ?
N1 Si1 C28 109.50(10) . . ?
N1 Si1 C27 109.88(10) . . ?
C28 Si1 C27 108.34(12) . . ?
N1 Si1 C26 114.95(10) . . ?
C28 Si1 C26 107.95(12) . . ?
C27 Si1 C26 106.00(12) . . ?
N2 Si2 C29 110.66(11) . . ?
N2 Si2 C30 108.43(11) . . ?
C29 Si2 C30 107.43(13) . . ?
N2 Si2 C31 114.62(10) . . ?
C29 Si2 C31 106.53(12) . . ?
C30 Si2 C31 108.94(12) . . ?
C32 O1 C35 107.15(18) . . ?
C32 O1 Y1 121.29(15) . . ?
C35 O1 Y1 126.66(13) . . ?
C33 C32 O1 107.2(4) . . ?
C32 C33 C34 104.4(5) . . ?
C35 C34 C33 104.8(3) . . ?
O1 C35 C34 105.09(19) . . ?
C39 O2 C36 108.0(4) . . ?
O2 C36 C37 106.6(6) . . ?
C36 C37 C38 102.0(4) . . ?
C37 C38 C39 102.1(3) . . ?
O2 C39 C38 106.0(3) . . ?

loop_
_geom_bond_atom_site_label_1
_geom_bond_atom_site_label_2
_geom_bond_distance
_geom_bond_site_symmetry_2
_geom_bond_publ_flag
Y1 O1 2.3429(16) . ?
Y1 N2 2.3466(18) . ?
Y1 N1 2.3858(18) . ?
Y1 C1 2.599(2) . ?
Y1 I2 2.9888(5) . ?
Y1 I1 3.0234(5) . ?
C1 P2 1.750(2) . ?
C1 P1 1.761(2) . ?
N1 P1 1.6040(18) . ?
N1 Si1 1.7470(19) . ?
N2 P2 1.6041(18) . ?
N2 Si2 1.7468(18) . ?
P1 C2 1.814(2) . ?
P1 C8 1.823(2) . ?
P2 C20 1.817(2) . ?
P2 C14 1.826(2) . ?
C2 C7 1.396(3) . ?
C2 C3 1.398(3) . ?
C3 C4 1.388(4) . ?
C4 C5 1.379(4) . ?
C5 C6 1.371(4) . ?
C6 C7 1.383(3) . ?
C8 C13 1.389(3) . ?
C8 C9 1.394(3) . ?
C9 C10 1.389(3) . ?
C10 C11 1.388(4) . ?
C11 C12 1.377(4) . ?
C12 C13 1.387(3) . ?
C14 C15 1.388(3) . ?
C14 C19 1.397(3) . ?
C15 C16 1.391(3) . ?
C16 C17 1.378(4) . ?
C17 C18 1.381(4) . ?
C18 C19 1.389(3) . ?
C20 C21 1.389(3) . ?
C20 C25 1.394(3) . ?
C21 C22 1.390(4) . ?
C22 C23 1.374(4) . ?
C23 C24 1.371(4) . ?
C24 C25 1.388(3) . ?
Si1 C28 1.863(3) . ?
Si1 C27 1.864(2) . ?
Si1 C26 1.871(3) . ?
Si2 C29 1.859(3) . ?
Si2 C30 1.864(3) . ?
Si2 C31 1.879(2) . ?
O1 C32 1.450(3) . ?
O1 C35 1.467(3) . ?
C32 C33 1.432(9) . ?
C33 C34 1.585(8) . ?
C34 C35 1.518(4) . ?
O2 C39 1.433(4) . ?
O2 C36 1.439(9) . ?
C36 C37 1.472(10) . ?
C37 C38 1.494(5) . ?
C38 C39 1.515(5) . ?
